data_1515984
loop_
_publ_author_name
'Dethe, Dattatraya H.'
'Erande, Rohan D.'
'Dherange, Balu D.'

_publ_section_title
;
 Remarkable switch of regioselectivity in diels-alder reaction: divergent
 total synthesis of borreverine, caulindoles, and flinderoles.
;
_journal_issue 10
_journal_name_full 'Organic letters'
_journal_page_first 2764
_journal_page_last 2767
_journal_paper_doi 10.1021/ol501078d
_journal_volume 16
_journal_year 2014
_chemical_formula_moiety 'C40 H38 N2 O4 S2, 4(H2O)'
_chemical_formula_sum 'C40 H46 N2 O8 S2'
_chemical_formula_weight 746.93
_chemical_name_systematic
; 
 ? 
;
_space_group_IT_number 61
_symmetry_cell_setting orthorhombic
_symmetry_space_group_name_Hall '-P 2ac 2ab'
_symmetry_space_group_name_H-M 'P b c a'
_atom_sites_solution_hydrogens geom
_atom_sites_solution_primary direct
_atom_sites_solution_secondary difmap
_audit_creation_method SHELXL-97
_cell_angle_alpha 90
_cell_angle_beta 90
_cell_angle_gamma 90
_cell_formula_units_Z 8
_cell_length_a 29.124(5)
_cell_length_b 8.811(5)
_cell_length_c 29.171(5)
_cell_measurement_reflns_used 4343
_cell_measurement_temperature 100(2)
_cell_measurement_theta_max 23.96
_cell_measurement_theta_min 2.51
_cell_volume 7486(5)
_computing_cell_refinement 'Bruker SMART'
_computing_data_collection 'Bruker SMART'
_computing_data_reduction 'Bruker SAINT'
_computing_molecular_graphics 'Bruker SHELXTL'
_computing_publication_material 'Bruker SHELXTL'
_computing_structure_refinement 'Bruker SHELXTL'
_computing_structure_solution 'Bruker SHELXTL'
_diffrn_ambient_temperature 100(2)
_diffrn_measured_fraction_theta_full 0.999
_diffrn_measured_fraction_theta_max 0.999
_diffrn_radiation_monochromator graphite
_diffrn_radiation_source 'fine-focus sealed tube'
_diffrn_radiation_type MoK\a
_diffrn_radiation_wavelength 0.71069
_diffrn_reflns_av_R_equivalents 0.0000
_diffrn_reflns_av_sigmaI/netI 0.0721
_diffrn_reflns_limit_h_max 35
_diffrn_reflns_limit_h_min 0
_diffrn_reflns_limit_k_max 10
_diffrn_reflns_limit_k_min 0
_diffrn_reflns_limit_l_max 35
_diffrn_reflns_limit_l_min 0
_diffrn_reflns_number 6974
_diffrn_reflns_theta_full 25.50
_diffrn_reflns_theta_max 25.50
_diffrn_reflns_theta_min 1.40
_exptl_absorpt_coefficient_mu 0.198
_exptl_absorpt_correction_T_max 0.985
_exptl_absorpt_correction_T_min 0.984
_exptl_absorpt_correction_type empirical
_exptl_absorpt_process_details sadabs
_exptl_crystal_colour yellow
_exptl_crystal_density_diffrn 1.325
_exptl_crystal_density_method 'not measured'
_exptl_crystal_description block
_exptl_crystal_F_000 3168
_exptl_crystal_size_max 0.090
_exptl_crystal_size_mid 0.086
_exptl_crystal_size_min 0.084
_platon_squeeze_details
;
 PLATON/SQUEEZE estimated the solvent-accessible
 region to contain 324 (80+80+82+82) electrons per unit cell. This amounts to 
 nearly 40 electrons per formula unit (Z=8). The electron densities are 
 tentatively modelled as to four H2O molecules per formula unit. 
 These water molecules are included in the formula sum for the 
 calculation of the intensive properties.
;
_refine_diff_density_max 0.441
_refine_diff_density_min -0.523
_refine_diff_density_rms 0.102
_refine_ls_extinction_method none
_refine_ls_goodness_of_fit_ref 0.850
_refine_ls_hydrogen_treatment constr
_refine_ls_matrix_type full
_refine_ls_number_parameters 437
_refine_ls_number_reflns 6974
_refine_ls_number_restraints 0
_refine_ls_restrained_S_all 0.850
_refine_ls_R_factor_all 0.1095
_refine_ls_R_factor_gt 0.0705
_refine_ls_shift/su_max 0.073
_refine_ls_shift/su_mean 0.005
_refine_ls_structure_factor_coef Fsqd
_refine_ls_weighting_details 'calc w=1/[\s^2^(Fo^2^)+(0.1409P)^2^+4.1736P] where P=(Fo^2^+2Fc^2^)/3'
_refine_ls_weighting_scheme calc
_refine_ls_wR_factor_gt 0.1802
_refine_ls_wR_factor_ref 0.2061
_reflns_number_gt 4303
_reflns_number_total 6974
_reflns_threshold_expression >2sigma(I)
_cod_data_source_file ol501078d_si_010.cif
_cod_data_source_block ortho
_cod_depositor_comments
;
The following automatic conversions were performed:

'_symmetry_cell_setting' value 'Orthorhombic' changed to
'orthorhombic' according to
/usr/data/users/saulius/crontab/automatic-downloads/rss-feeds/ACS/lib/dictionaries/cif_core.dic
dictionary named 'cif_core.dic' version 2.4.2 from 2011-04-26.

Automatic conversion script
Id: cif_fix_values 2281 2013-09-26 08:29:07Z andrius 

 Adding full bibliography for 1515980--1515987.cif.
;
_cod_original_sg_symbol_H-M Pbca
_cod_database_code 1515984

loop_
_symmetry_equiv_pos_as_xyz
'x, y, z'
'-x+1/2, -y, z+1/2'
'x+1/2, -y+1/2, -z'
'-x, y+1/2, -z+1/2'
'-x, -y, -z'
'x-1/2, y, -z-1/2'
'-x-1/2, y-1/2, z'
'x, -y-1/2, z-1/2'

loop_
_atom_site_label
_atom_site_type_symbol
_atom_site_fract_x
_atom_site_fract_y
_atom_site_fract_z
_atom_site_U_iso_or_equiv
_atom_site_adp_type
_atom_site_occupancy
_atom_site_symmetry_multiplicity
_atom_site_calc_flag
_atom_site_refinement_flags
S1 S 0.88519(3) 0.46313(10) 0.33797(3) 0.0390(3) Uani 1 1 d .
S2 S 1.10316(3) -0.01549(11) 0.38258(3) 0.0391(3) Uani 1 1 d .
O1 O 0.88229(9) 0.5669(3) 0.37524(9) 0.0483(7) Uani 1 1 d .
O2 O 0.92707(8) 0.4516(3) 0.31298(9) 0.0466(6) Uani 1 1 d .
O3 O 1.09363(9) 0.0122(3) 0.33543(8) 0.0461(7) Uani 1 1 d .
O4 O 1.14877(8) 0.0051(3) 0.39961(9) 0.0516(7) Uani 1 1 d .
N1 N 0.87306(10) 0.2920(3) 0.35975(9) 0.0370(7) Uani 1 1 d .
N2 N 1.06988(9) 0.1015(3) 0.41261(9) 0.0344(6) Uani 1 1 d .
C1 C 0.83991(12) 0.4992(4) 0.29986(12) 0.0359(8) Uani 1 1 d .
C2 C 0.79793(12) 0.5495(4) 0.31700(12) 0.0397(8) Uani 1 1 d .
H2 H 0.7938 0.5615 0.3484 0.048 Uiso 1 1 calc R
C3 C 0.76245(12) 0.5813(4) 0.28688(13) 0.0454(9) Uani 1 1 d .
H3 H 0.7345 0.6169 0.2980 0.054 Uiso 1 1 calc R
C4 C 0.76835(13) 0.5603(5) 0.24036(13) 0.0549(11) Uani 1 1 d .
H4 H 0.7444 0.5811 0.2202 0.066 Uiso 1 1 calc R
C5 C 0.80991(14) 0.5085(5) 0.22368(13) 0.0575(12) Uani 1 1 d .
H5 H 0.8136 0.4931 0.1924 0.069 Uiso 1 1 calc R
C6 C 0.84614(13) 0.4794(5) 0.25300(13) 0.0485(10) Uani 1 1 d .
H6 H 0.8743 0.4469 0.2415 0.058 Uiso 1 1 calc R
C7 C 0.84180(12) 0.2768(4) 0.39754(11) 0.0399(8) Uani 1 1 d .
C8 C 0.83314(13) 0.3721(5) 0.43493(12) 0.0485(10) Uani 1 1 d .
H8 H 0.8476 0.4656 0.4379 0.058 Uiso 1 1 calc R
C9 C 0.80175(15) 0.3203(6) 0.46751(14) 0.0608(12) Uani 1 1 d .
H9 H 0.7946 0.3823 0.4923 0.073 Uiso 1 1 calc R
C10 C 0.78100(15) 0.1806(6) 0.46411(14) 0.0650(13) Uani 1 1 d .
H10 H 0.7603 0.1499 0.4865 0.078 Uiso 1 1 calc R
C11 C 0.79070(13) 0.0848(5) 0.42750(13) 0.0524(10) Uani 1 1 d .
H11 H 0.7769 -0.0101 0.4254 0.063 Uiso 1 1 calc R
C12 C 0.82165(12) 0.1340(4) 0.39392(12) 0.0389(8) Uani 1 1 d .
C13 C 0.83902(11) 0.0600(4) 0.35338(11) 0.0355(8) Uani 1 1 d .
C14 C 0.86944(11) 0.1551(4) 0.33259(11) 0.0327(7) Uani 1 1 d .
C15 C 0.82629(13) -0.0990(4) 0.34075(12) 0.0424(9) Uani 1 1 d .
H15A H 0.8328 -0.1157 0.3089 0.064 Uiso 1 1 calc R
H15B H 0.7941 -0.1145 0.3463 0.064 Uiso 1 1 calc R
H15C H 0.8438 -0.1689 0.3590 0.064 Uiso 1 1 calc R
C16 C 0.89838(11) 0.1339(4) 0.29011(11) 0.0346(8) Uani 1 1 d .
H16 H 0.9079 0.2363 0.2811 0.042 Uiso 1 1 calc R
C17 C 0.87081(12) 0.0741(4) 0.25010(12) 0.0413(9) Uani 1 1 d .
H17 H 0.8456 0.1310 0.2408 0.050 Uiso 1 1 calc R
C18 C 0.87947(13) -0.0530(4) 0.22708(12) 0.0429(9) Uani 1 1 d .
C19 C 0.91655(13) -0.1607(5) 0.24096(13) 0.0475(9) Uani 1 1 d .
H19A H 0.9415 -0.1548 0.2190 0.057 Uiso 1 1 calc R
H19B H 0.9046 -0.2634 0.2403 0.057 Uiso 1 1 calc R
C20 C 0.93520(12) -0.1270(4) 0.28873(12) 0.0406(8) Uani 1 1 d .
H20A H 0.9636 -0.1824 0.2931 0.049 Uiso 1 1 calc R
H20B H 0.9134 -0.1631 0.3114 0.049 Uiso 1 1 calc R
C21 C 0.94418(11) 0.0429(4) 0.29693(11) 0.0355(8) Uani 1 1 d .
C22 C 0.85292(15) -0.0961(5) 0.18390(13) 0.0575(11) Uani 1 1 d .
H22A H 0.8315 -0.0170 0.1766 0.086 Uiso 1 1 calc R
H22B H 0.8366 -0.1892 0.1891 0.086 Uiso 1 1 calc R
H22C H 0.8740 -0.1092 0.1589 0.086 Uiso 1 1 calc R
C23 C 0.97885(12) 0.1039(5) 0.26148(11) 0.0449(9) Uani 1 1 d .
H23A H 0.9852 0.2087 0.2677 0.067 Uiso 1 1 calc R
H23B H 0.9661 0.0943 0.2312 0.067 Uiso 1 1 calc R
H23C H 1.0068 0.0464 0.2634 0.067 Uiso 1 1 calc R
C24 C 0.96257(11) 0.0582(4) 0.34531(11) 0.0326(7) Uani 1 1 d .
H24 H 0.9435 0.0269 0.3691 0.039 Uiso 1 1 calc R
C25 C 1.00369(11) 0.1125(4) 0.35679(10) 0.0332(8) Uani 1 1 d .
H25 H 1.0224 0.1485 0.3334 0.040 Uiso 1 1 calc R
C26 C 1.02151(11) 0.1194(4) 0.40357(10) 0.0324(7) Uani 1 1 d .
C27 C 0.99989(12) 0.1583(4) 0.44338(11) 0.0343(7) Uani 1 1 d .
C28 C 0.95116(12) 0.2062(4) 0.44926(12) 0.0418(9) Uani 1 1 d .
H28A H 0.9380 0.2277 0.4198 0.063 Uiso 1 1 calc R
H28B H 0.9499 0.2956 0.4680 0.063 Uiso 1 1 calc R
H28C H 0.9342 0.1261 0.4638 0.063 Uiso 1 1 calc R
C29 C 1.03398(12) 0.1637(4) 0.47913(11) 0.0346(8) Uani 1 1 d .
C30 C 1.03092(13) 0.2074(4) 0.52547(11) 0.0406(8) Uani 1 1 d .
H30 H 1.0027 0.2328 0.5383 0.049 Uiso 1 1 calc R
C31 C 1.06994(13) 0.2119(4) 0.55117(12) 0.0462(9) Uani 1 1 d .
H31 H 1.0682 0.2412 0.5818 0.055 Uiso 1 1 calc R
C32 C 1.11230(14) 0.1736(5) 0.53245(13) 0.0504(10) Uani 1 1 d .
H32 H 1.1383 0.1763 0.5510 0.060 Uiso 1 1 calc R
C33 C 1.11679(13) 0.1313(4) 0.48683(12) 0.0449(9) Uani 1 1 d .
H33 H 1.1451 0.1068 0.4742 0.054 Uiso 1 1 calc R
C34 C 1.07659(12) 0.1276(4) 0.46093(11) 0.0372(8) Uani 1 1 d .
C35 C 1.08438(12) -0.2000(4) 0.39581(11) 0.0370(8) Uani 1 1 d .
C36 C 1.10398(13) -0.2768(4) 0.43273(12) 0.0465(9) Uani 1 1 d .
H36 H 1.1269 -0.2322 0.4503 0.056 Uiso 1 1 calc R
C37 C 1.08826(16) -0.4212(5) 0.44235(13) 0.0565(11) Uani 1 1 d .
H37 H 1.1007 -0.4748 0.4669 0.068 Uiso 1 1 calc R
C38 C 1.05453(16) -0.4865(5) 0.41618(14) 0.0564(11) Uani 1 1 d .
H38 H 1.0447 -0.5845 0.4229 0.068 Uiso 1 1 calc R
C39 C 1.03472(15) -0.4088(4) 0.37978(13) 0.0516(10) Uani 1 1 d .
H39 H 1.0115 -0.4535 0.3625 0.062 Uiso 1 1 calc R
C40 C 1.04984(13) -0.2656(4) 0.36976(12) 0.0418(9) Uani 1 1 d .
H40 H 1.0369 -0.2122 0.3455 0.050 Uiso 1 1 calc R

loop_
_atom_site_aniso_label
_atom_site_aniso_U_11
_atom_site_aniso_U_22
_atom_site_aniso_U_33
_atom_site_aniso_U_23
_atom_site_aniso_U_13
_atom_site_aniso_U_12
S1 0.0406(5) 0.0338(5) 0.0427(5) -0.0027(4) -0.0049(4) -0.0017(4)
S2 0.0420(5) 0.0463(5) 0.0290(5) 0.0017(4) 0.0041(4) 0.0018(4)
O1 0.0563(16) 0.0390(14) 0.0495(16) -0.0138(12) -0.0139(13) 0.0004(12)
O2 0.0351(13) 0.0441(15) 0.0606(17) 0.0027(13) -0.0005(12) -0.0045(11)
O3 0.0557(16) 0.0596(17) 0.0228(13) 0.0098(11) 0.0078(11) 0.0063(12)
O4 0.0375(14) 0.0680(18) 0.0494(16) -0.0015(13) 0.0034(12) -0.0016(12)
N1 0.0468(17) 0.0351(16) 0.0292(16) -0.0025(12) -0.0027(13) 0.0015(13)
N2 0.0402(16) 0.0387(16) 0.0242(14) 0.0002(12) -0.0013(12) 0.0026(12)
C1 0.0382(19) 0.0347(19) 0.0348(19) 0.0035(15) 0.0017(15) -0.0016(14)
C2 0.042(2) 0.044(2) 0.0333(19) 0.0001(16) 0.0024(15) -0.0039(16)
C3 0.036(2) 0.055(2) 0.045(2) 0.0028(18) -0.0011(16) -0.0016(17)
C4 0.043(2) 0.085(3) 0.037(2) 0.010(2) -0.0009(17) 0.003(2)
C5 0.054(2) 0.087(3) 0.032(2) 0.013(2) 0.0037(18) 0.008(2)
C6 0.044(2) 0.061(3) 0.040(2) 0.0115(19) 0.0062(17) 0.0045(18)
C7 0.040(2) 0.051(2) 0.0282(18) -0.0001(16) 0.0017(15) 0.0089(17)
C8 0.057(2) 0.055(2) 0.033(2) -0.0048(18) -0.0014(18) 0.0071(19)
C9 0.069(3) 0.072(3) 0.041(2) -0.010(2) 0.007(2) 0.022(2)
C10 0.060(3) 0.094(4) 0.041(2) 0.006(2) 0.016(2) 0.018(3)
C11 0.049(2) 0.061(3) 0.047(2) 0.004(2) 0.0108(18) 0.0024(19)
C12 0.0387(19) 0.045(2) 0.0332(19) 0.0058(16) 0.0007(15) 0.0059(16)
C13 0.0330(18) 0.039(2) 0.0345(18) 0.0031(15) -0.0039(14) 0.0027(15)
C14 0.0398(18) 0.0304(18) 0.0280(17) -0.0008(14) -0.0035(14) -0.0004(14)
C15 0.045(2) 0.038(2) 0.044(2) 0.0057(17) 0.0034(16) 0.0005(16)
C16 0.045(2) 0.0347(19) 0.0244(17) -0.0024(14) -0.0030(14) -0.0037(15)
C17 0.048(2) 0.048(2) 0.0283(19) 0.0020(17) -0.0053(16) 0.0029(17)
C18 0.051(2) 0.046(2) 0.032(2) -0.0034(17) -0.0013(16) -0.0024(17)
C19 0.054(2) 0.049(2) 0.040(2) -0.0083(18) -0.0041(18) 0.0007(18)
C20 0.045(2) 0.044(2) 0.0332(19) -0.0030(16) 0.0002(16) 0.0029(16)
C21 0.0421(19) 0.042(2) 0.0221(17) -0.0008(15) 0.0006(14) -0.0002(15)
C22 0.066(3) 0.074(3) 0.032(2) -0.010(2) -0.0105(19) 0.002(2)
C23 0.046(2) 0.064(3) 0.0245(18) -0.0007(17) 0.0020(15) -0.0043(18)
C24 0.0384(19) 0.0378(19) 0.0217(16) -0.0005(14) 0.0033(13) 0.0023(15)
C25 0.0436(19) 0.0376(19) 0.0184(16) 0.0019(13) 0.0058(14) 0.0011(15)
C26 0.0367(18) 0.0376(19) 0.0230(17) 0.0034(14) -0.0007(14) 0.0005(14)
C27 0.0413(18) 0.0385(19) 0.0230(17) 0.0000(14) -0.0016(14) -0.0013(15)
C28 0.049(2) 0.053(2) 0.0240(18) -0.0042(16) -0.0009(15) 0.0064(17)
C29 0.049(2) 0.0321(18) 0.0224(16) 0.0024(14) 0.0010(15) 0.0007(15)
C30 0.061(2) 0.038(2) 0.0232(17) -0.0006(15) -0.0035(16) 0.0005(17)
C31 0.068(3) 0.045(2) 0.0247(18) -0.0018(16) -0.0078(18) -0.0017(19)
C32 0.060(2) 0.056(2) 0.035(2) 0.0005(18) -0.0195(19) -0.006(2)
C33 0.048(2) 0.050(2) 0.038(2) 0.0027(17) -0.0075(17) -0.0030(17)
C34 0.048(2) 0.036(2) 0.0269(18) 0.0020(15) -0.0033(15) -0.0033(16)
C35 0.049(2) 0.038(2) 0.0242(18) 0.0012(14) 0.0062(15) 0.0054(16)
C36 0.064(3) 0.045(2) 0.0306(19) -0.0009(16) -0.0002(18) 0.0136(19)
C37 0.088(3) 0.048(2) 0.034(2) 0.0050(19) 0.001(2) 0.020(2)
C38 0.089(3) 0.037(2) 0.043(2) 0.0033(19) 0.012(2) 0.000(2)
C39 0.075(3) 0.042(2) 0.038(2) -0.0061(18) 0.002(2) -0.003(2)
C40 0.056(2) 0.042(2) 0.0269(18) -0.0029(16) 0.0006(16) 0.0017(17)

loop_
_atom_type_symbol
_atom_type_description
_atom_type_scat_dispersion_real
_atom_type_scat_dispersion_imag
_atom_type_scat_source
C C 0.0033 0.0016 'International Tables Vol C Tables 4.2.6.8 and 6.1.1.4'
H H 0.0000 0.0000 'International Tables Vol C Tables 4.2.6.8 and 6.1.1.4'
N N 0.0061 0.0033 'International Tables Vol C Tables 4.2.6.8 and 6.1.1.4'
O O 0.0106 0.0060 'International Tables Vol C Tables 4.2.6.8 and 6.1.1.4'
S S 0.1246 0.1234 'International Tables Vol C Tables 4.2.6.8 and 6.1.1.4'

loop_
_geom_angle_atom_site_label_1
_geom_angle_atom_site_label_2
_geom_angle_atom_site_label_3
_geom_angle
O2 S1 O1 119.19(16)
O2 S1 N1 108.10(15)
O1 S1 N1 106.04(16)
O2 S1 C1 109.41(16)
O1 S1 C1 108.84(16)
N1 S1 C1 104.19(15)
O4 S2 O3 119.66(16)
O4 S2 N2 106.23(15)
O3 S2 N2 106.78(15)
O4 S2 C35 109.29(17)
O3 S2 C35 108.04(17)
N2 S2 C35 106.01(15)
C14 N1 C7 107.2(3)
C14 N1 S1 124.0(2)
C7 N1 S1 120.6(2)
C26 N2 C34 107.1(3)
C26 N2 S2 122.7(2)
C34 N2 S2 122.3(2)
C2 C1 C6 120.5(3)
C2 C1 S1 119.3(3)
C6 C1 S1 120.2(3)
C1 C2 C3 119.4(3)
C4 C3 C2 120.3(3)
C3 C4 C5 119.9(4)
C6 C5 C4 120.8(4)
C5 C6 C1 119.0(3)
C12 C7 C8 121.7(3)
C12 C7 N1 107.1(3)
C8 C7 N1 131.0(3)
C9 C8 C7 116.9(4)
C8 C9 C10 122.1(4)
C9 C10 C11 120.7(4)
C12 C11 C10 118.7(4)
C7 C12 C11 119.9(3)
C7 C12 C13 108.9(3)
C11 C12 C13 131.2(4)
C14 C13 C12 108.3(3)
C14 C13 C15 128.9(3)
C12 C13 C15 122.6(3)
C13 C14 N1 108.5(3)
C13 C14 C16 130.7(3)
N1 C14 C16 120.8(3)
C14 C16 C17 112.4(3)
C14 C16 C21 115.7(3)
C17 C16 C21 111.8(3)
C18 C17 C16 125.6(3)
C17 C18 C19 122.4(3)
C17 C18 C22 122.0(4)
C19 C18 C22 115.6(3)
C18 C19 C20 112.4(3)
C19 C20 C21 113.1(3)
C24 C21 C20 106.9(3)
C24 C21 C23 111.2(3)
C20 C21 C23 110.2(3)
C24 C21 C16 111.9(3)
C20 C21 C16 109.4(3)
C23 C21 C16 107.1(3)
C25 C24 C21 125.7(3)
C24 C25 C26 124.7(3)
C27 C26 N2 108.8(3)
C27 C26 C25 129.9(3)
N2 C26 C25 120.9(3)
C26 C27 C29 107.8(3)
C26 C27 C28 127.5(3)
C29 C27 C28 124.3(3)
C34 C29 C30 119.1(3)
C34 C29 C27 109.4(3)
C30 C29 C27 131.3(3)
C31 C30 C29 118.9(3)
C30 C31 C32 121.1(3)
C31 C32 C33 121.7(3)
C34 C33 C32 116.6(4)
C33 C34 C29 122.6(3)
C33 C34 N2 130.4(3)
C29 C34 N2 106.8(3)
C40 C35 C36 121.2(3)
C40 C35 S2 119.4(3)
C36 C35 S2 119.4(3)
C37 C36 C35 118.0(4)
C38 C37 C36 120.7(4)
C39 C38 C37 121.1(4)
C38 C39 C40 119.0(4)
C35 C40 C39 120.1(4)

loop_
_geom_bond_atom_site_label_1
_geom_bond_atom_site_label_2
_geom_bond_distance
S1 O2 1.425(3)
S1 O1 1.423(3)
S1 N1 1.674(3)
S1 C1 1.754(4)
S2 O4 1.430(3)
S2 O3 1.424(2)
S2 N2 1.664(3)
S2 C35 1.758(4)
N1 C14 1.447(4)
N1 C7 1.436(4)
N2 C26 1.442(4)
N2 C34 1.441(4)
C1 C2 1.393(5)
C1 C6 1.390(5)
C2 C3 1.385(5)
C3 C4 1.380(5)
C4 C5 1.382(6)
C5 C6 1.382(5)
C7 C12 1.392(5)
C7 C8 1.400(5)
C8 C9 1.395(6)
C9 C10 1.375(6)
C10 C11 1.390(6)
C11 C12 1.400(5)
C12 C13 1.442(5)
C13 C14 1.362(5)
C13 C15 1.495(5)
C14 C16 1.510(4)
C16 C17 1.511(5)
C16 C21 1.569(5)
C17 C18 1.329(5)
C18 C19 1.494(5)
C18 C22 1.526(5)
C19 C20 1.525(5)
C20 C21 1.539(5)
C21 C24 1.515(4)
C21 C23 1.542(5)
C24 C25 1.332(5)
C25 C26 1.461(4)
C26 C27 1.365(4)
C27 C29 1.441(5)
C27 C28 1.491(5)
C29 C34 1.387(5)
C29 C30 1.408(5)
C30 C31 1.362(5)
C31 C32 1.391(5)
C32 C33 1.388(5)
C33 C34 1.394(5)
C35 C40 1.387(5)
C35 C36 1.395(5)
C36 C37 1.381(6)
C37 C38 1.370(6)
C38 C39 1.389(6)
C39 C40 1.368(5)

loop_
_platon_squeeze_void_nr
_platon_squeeze_void_average_x
_platon_squeeze_void_average_y
_platon_squeeze_void_average_z
_platon_squeeze_void_volume
_platon_squeeze_void_count_electrons
_platon_squeeze_void_content
1 0.250 0.384 0.403 205 80 ' '
2 0.250 0.094 0.903 205 80 ' '
3 0.750 0.407 0.097 205 82 ' '
4 0.750 0.090 0.597 205 82 ' '
